data_1536861
loop_
_publ_author_name
'Kopelev, N.S.'
'Val'kovskii, M.D.'
'Popov, A.I.'
'Chumaevskii, N.A.'

_publ_section_title
;
 Synthesis and properties of sodium manganates.
;
_journal_name_full 'Zhurnal Neorganicheskoi Khimii'
_journal_page_first 2210
_journal_page_last 2215
_journal_volume 36
_journal_year 1991
_chemical_formula_sum 'Cs2 Mn O4'
_space_group_IT_number 62
_symmetry_space_group_name_Hall '-P 2ac 2n'
_symmetry_space_group_name_H-M 'P n m a'
_cell_angle_alpha 90
_cell_angle_beta 90
_cell_angle_gamma 90
_cell_formula_units_Z 4
_cell_length_a 8.432
_cell_length_b 6.29
_cell_length_c 11.083
_cell_volume 587.812
_citation_journal_id_ASTM ZNOKAQ
_cod_data_source_file Kopelev_ZNOKAQ_1991_1202.cif
_cod_data_source_block Cs2Mn1O4
_cod_original_cell_volume 587.8122
_cod_original_formula_sum 'Cs2 Mn1 O4'
_cod_database_code 1536861

loop_
_symmetry_equiv_pos_as_xyz
x,y,z
-x+1/2,-y,z+1/2
x+1/2,-y+1/2,-z+1/2
-x,y+1/2,-z
-x,-y,-z
x-1/2,y,-z-1/2
-x-1/2,y-1/2,z-1/2
x,-y-1/2,z

loop_
_atom_site_label
_atom_site_type_symbol
_atom_site_fract_x
_atom_site_fract_y
_atom_site_fract_z
_atom_site_occupancy
_atom_site_U_iso_or_equiv
Cs1 Cs+1 0.15 0.25 0.116 1 0.0
O3 O-2 0.307 0.0346 0.347 1 0.0
O2 O-2 0.296 0.25 0.559 1 0.0
Cs2 Cs+1 0.978 0.25 0.708 1 0.0
Mn1 Mn+6 0.237 0.25 0.416 1 0.0
O1 O-2 0.041 0.25 0.41 1 0.0
